data_7717051
loop_
_publ_author_name
'Lin, Na'
'Li, Yun-Xia'
'Liu, Yu'
'Sun, Kai-Qi'
'Zhang, Hong-Yan'
'Lei, Xiao-Wu'
'Chen, Zhi-Wei'

_publ_section_title
;
 Broadband blue light emissions of one-dimensional hybrid Cu(I) halides
 with ultrahigh anti -water stability.
;
_journal_issue 40
_journal_name_full 'Dalton transactions (Cambridge, England : 2003)'
_journal_page_first 16577
_journal_page_last 16584
_journal_paper_doi 10.1039/d4dt02072c
_journal_volume 53
_journal_year 2024
_chemical_formula_moiety 'Br4 Cu2, C6 H18 N2'
_chemical_formula_sum 'C6 H18 Br4 Cu2 N2'
_chemical_formula_weight 564.94
_space_group_crystal_system monoclinic
_space_group_IT_number 14
_space_group_name_Hall '-P 2ybc'
_space_group_name_H-M_alt 'P 1 21/c 1'
_atom_sites_solution_hydrogens geom
_audit_creation_date 2023-11-01
_audit_creation_method
;
Olex2 1.5
(compiled 2023.08.24 svn.re1ec1418 for OlexSys, GUI svn.r6817)
;
_audit_update_record
;
2024-07-02 deposited with the CCDC.	2024-09-18 downloaded from the CCDC.
;
_cell_angle_alpha 90
_cell_angle_beta 93.824(3)
_cell_angle_gamma 90
_cell_formula_units_Z 4
_cell_length_a 7.8140(7)
_cell_length_b 14.6335(13)
_cell_length_c 12.9812(11)
_cell_measurement_reflns_used 3684
_cell_measurement_temperature 273.15
_cell_measurement_theta_max 28.12
_cell_measurement_theta_min 2.78
_cell_volume 1481.0(2)
_computing_cell_refinement 'SAINT V8.40A (Bruker, 2019)'
_computing_data_reduction 'SAINT V8.40A (Bruker, 2019)'
_computing_molecular_graphics 'Olex2 1.5 (Dolomanov et al., 2009)'
_computing_publication_material 'Olex2 1.5 (Dolomanov et al., 2009)'
_computing_structure_refinement 'SHELXL 2018/3 (Sheldrick, 2015)'
_computing_structure_solution 'SHELXT 2014/5 (Sheldrick, 2014)'
_diffrn_ambient_temperature 273.15
_diffrn_measured_fraction_theta_full 1.000
_diffrn_measured_fraction_theta_max 1.000
_diffrn_measurement_device_type 'Bruker APEX-II CCD'
_diffrn_measurement_method '\f and \w scans'
_diffrn_radiation_type MoK\a
_diffrn_radiation_wavelength 0.71073
_diffrn_reflns_av_R_equivalents 0.0709
_diffrn_reflns_av_unetI/netI 0.0457
_diffrn_reflns_Laue_measured_fraction_full 1.000
_diffrn_reflns_Laue_measured_fraction_max 1.000
_diffrn_reflns_limit_h_max 9
_diffrn_reflns_limit_h_min -9
_diffrn_reflns_limit_k_max 17
_diffrn_reflns_limit_k_min -17
_diffrn_reflns_limit_l_max 15
_diffrn_reflns_limit_l_min -14
_diffrn_reflns_number 16515
_diffrn_reflns_point_group_measured_fraction_full 1.000
_diffrn_reflns_point_group_measured_fraction_max 1.000
_diffrn_reflns_theta_full 25.026
_diffrn_reflns_theta_max 25.026
_diffrn_reflns_theta_min 2.612
_diffrn_source_current 30.0
_diffrn_source_power 1.5
_diffrn_source_voltage 50.0
_diffrn_standards_number 0
_exptl_absorpt_coefficient_mu 13.633
_exptl_absorpt_correction_T_max 0.7463
_exptl_absorpt_correction_T_min 0.3657
_exptl_absorpt_correction_type multi-scan
_exptl_absorpt_process_details
;
SADABS-2016/2 (Bruker,2016/2) was used for absorption correction.
wR2(int) was 0.1631 before and 0.0648 after correction.
The Ratio of minimum to maximum transmission is 0.4900.
The \l/2 correction factor is Not present.
;
_exptl_crystal_colour 'clear bluish white'
_exptl_crystal_colour_lustre clear
_exptl_crystal_colour_modifier bluish
_exptl_crystal_colour_primary white
_exptl_crystal_density_diffrn 2.534
_exptl_crystal_description block
_exptl_crystal_F_000 1064
_exptl_crystal_size_max 0.12
_exptl_crystal_size_mid 0.11
_exptl_crystal_size_min 0.1
_refine_diff_density_max 0.955
_refine_diff_density_min -0.867
_refine_diff_density_rms 0.129
_refine_ls_extinction_coef 0.00363(16)
_refine_ls_extinction_expression Fc^*^=kFc[1+0.001xFc^2^\l^3^/sin(2\q)]^-1/4^
_refine_ls_extinction_method 'SHELXL-2018/3 (Sheldrick 2018)'
_refine_ls_goodness_of_fit_ref 1.028
_refine_ls_hydrogen_treatment constr
_refine_ls_matrix_type full
_refine_ls_number_parameters 132
_refine_ls_number_reflns 2616
_refine_ls_number_restraints 0
_refine_ls_restrained_S_all 1.028
_refine_ls_R_factor_all 0.0682
_refine_ls_R_factor_gt 0.0345
_refine_ls_shift/su_max 0.000
_refine_ls_shift/su_mean 0.000
_refine_ls_structure_factor_coef Fsqd
_refine_ls_weighting_details 'w=1/[\s^2^(Fo^2^)+(0.0233P)^2^+2.9287P] where P=(Fo^2^+2Fc^2^)/3'
_refine_ls_weighting_scheme calc
_refine_ls_wR_factor_gt 0.0656
_refine_ls_wR_factor_ref 0.0762
_reflns_Friedel_coverage 0.000
_reflns_number_gt 1772
_reflns_number_total 2616
_reflns_threshold_expression 'I > 2\s(I)'
_cod_data_source_file d4dt02072c2.cif
_cod_data_source_block 231027_1247_0m_a
_cod_depositor_comments 'Adding full bibliography for 7717050--7717052.cif.'
_cod_database_code 7717051
_shelx_shelxl_version_number 2018/3
_shelx_space_group_comment
;
The symmetry employed for this shelxl refinement is uniquely defined
by the following loop, which should always be used as a source of
symmetry information in preference to the above space-group names.
They are only intended as comments.
;
_shelx_estimated_absorpt_t_max 0.343
_shelx_estimated_absorpt_t_min 0.292
_olex2_refinement_description
;
1. Fixed Uiso
 At 1.2 times of:
  All C(H,H) groups, All N(H) groups
 At 1.5 times of:
  All C(H,H,H) groups
2.a Ternary CH refined with riding coordinates:
 N1(H7), N2(H12)
2.b Secondary CH2 refined with riding coordinates:
 C4(H11,H10), C3(H9,H8)
2.c Idealised Me refined as rotating group:
 C1(H4,H6,H5), C2(H3,H1,H2), C6(H17,H16,H18), C5(H13,H14,H15)
;
_olex2_submission_special_instructions 'No special instructions were received'

loop_
_space_group_symop_operation_xyz
'x, y, z'
'-x, y+1/2, -z+1/2'
'-x, -y, -z'
'x, -y-1/2, z-1/2'

loop_
_atom_site_label
_atom_site_type_symbol
_atom_site_fract_x
_atom_site_fract_y
_atom_site_fract_z
_atom_site_U_iso_or_equiv
_atom_site_adp_type
_atom_site_occupancy
_atom_site_site_symmetry_order
_atom_site_calc_flag
_atom_site_refinement_flags_posn
_atom_site_refinement_flags_adp
_atom_site_refinement_flags_occupancy
_atom_site_disorder_assembly
_atom_site_disorder_group
Br3 Br 0.71986(8) 0.37357(5) 0.85076(5) 0.0333(2) Uani 1 1 d . . . . .
Br4 Br 0.76910(8) 0.37439(5) 0.41135(5) 0.0366(2) Uani 1 1 d . . . . .
Br1 Br 0.50499(8) 0.19461(5) 0.61777(5) 0.0407(2) Uani 1 1 d . . . . .
Br2 Br 0.98589(8) 0.20051(6) 0.64466(5) 0.0417(2) Uani 1 1 d . . . . .
Cu2 Cu 0.74846(11) 0.23189(7) 0.51280(7) 0.0499(3) Uani 1 1 d . . . . .
Cu1 Cu 0.73997(11) 0.23180(8) 0.74851(7) 0.0537(3) Uani 1 1 d . . . . .
N1 N 0.2032(6) 0.1339(3) 0.8868(4) 0.0301(12) Uani 1 1 d . . . . .
H7 H 0.080053 0.141675 0.869554 0.036 Uiso 1 1 calc R U . . .
N2 N 0.2910(6) 0.3880(3) 0.8743(4) 0.0269(12) Uani 1 1 d . . . . .
H12 H 0.413763 0.379155 0.891904 0.032 Uiso 1 1 calc R U . . .
C4 C 0.2017(7) 0.3019(4) 0.8991(4) 0.0247(13) Uani 1 1 d . . . . .
H11 H 0.084409 0.304093 0.869497 0.030 Uiso 1 1 calc R U . . .
H10 H 0.198261 0.296310 0.973348 0.030 Uiso 1 1 calc R U . . .
C3 C 0.2904(7) 0.2193(4) 0.8577(4) 0.0281(14) Uani 1 1 d . . . . .
H9 H 0.289654 0.223317 0.783070 0.034 Uiso 1 1 calc R U . . .
H8 H 0.408896 0.218026 0.885157 0.034 Uiso 1 1 calc R U . . .
C1 C 0.2633(9) 0.0551(5) 0.8253(5) 0.0494(19) Uani 1 1 d . . . . .
H4 H 0.235884 0.066184 0.753160 0.074 Uiso 1 1 calc R U . . .
H6 H 0.207348 0.000225 0.845620 0.074 Uiso 1 1 calc R U . . .
H5 H 0.385143 0.048406 0.837550 0.074 Uiso 1 1 calc R U . . .
C2 C 0.2271(10) 0.1131(5) 0.9988(5) 0.052(2) Uani 1 1 d . . . . .
H3 H 0.347232 0.113496 1.019842 0.078 Uiso 1 1 calc R U . . .
H1 H 0.180160 0.053899 1.011875 0.078 Uiso 1 1 calc R U . . .
H2 H 0.169297 0.158400 1.037211 0.078 Uiso 1 1 calc R U . . .
C6 C 0.2316(10) 0.4646(5) 0.9390(6) 0.057(2) Uani 1 1 d . . . . .
H17 H 0.110385 0.473139 0.925321 0.085 Uiso 1 1 calc R U . . .
H16 H 0.290769 0.519656 0.922721 0.085 Uiso 1 1 calc R U . . .
H18 H 0.255362 0.450158 1.010710 0.085 Uiso 1 1 calc R U . . .
C5 C 0.2694(10) 0.4116(5) 0.7629(5) 0.061(2) Uani 1 1 d . . . . .
H13 H 0.329838 0.367908 0.723699 0.091 Uiso 1 1 calc R U . . .
H14 H 0.314634 0.471557 0.752225 0.091 Uiso 1 1 calc R U . . .
H15 H 0.149727 0.410418 0.740670 0.091 Uiso 1 1 calc R U . . .

loop_
_atom_site_aniso_label
_atom_site_aniso_U_11
_atom_site_aniso_U_22
_atom_site_aniso_U_33
_atom_site_aniso_U_23
_atom_site_aniso_U_13
_atom_site_aniso_U_12
Br3 0.0399(4) 0.0276(4) 0.0327(4) 0.0016(3) 0.0040(3) 0.0010(3)
Br4 0.0455(4) 0.0257(4) 0.0384(4) -0.0011(3) 0.0017(3) -0.0015(3)
Br1 0.0260(3) 0.0674(6) 0.0288(4) -0.0031(3) 0.0030(3) -0.0017(3)
Br2 0.0257(3) 0.0716(6) 0.0280(4) 0.0005(3) 0.0024(3) 0.0008(3)
Cu2 0.0416(5) 0.0652(7) 0.0428(5) 0.0141(5) 0.0026(4) -0.0016(5)
Cu1 0.0423(6) 0.0749(8) 0.0442(6) -0.0185(5) 0.0043(4) -0.0006(5)
N1 0.028(3) 0.026(3) 0.037(3) -0.007(3) 0.001(2) 0.002(2)
N2 0.029(3) 0.020(3) 0.032(3) 0.007(2) 0.005(2) -0.001(2)
C4 0.026(3) 0.023(4) 0.026(3) -0.004(3) 0.003(2) -0.004(3)
C3 0.025(3) 0.030(4) 0.029(3) 0.001(3) 0.002(3) 0.003(3)
C1 0.069(5) 0.029(4) 0.050(4) -0.012(4) 0.007(4) 0.008(4)
C2 0.085(6) 0.032(5) 0.040(4) 0.007(3) 0.010(4) -0.003(4)
C6 0.075(6) 0.033(5) 0.063(5) -0.011(4) 0.013(4) -0.004(4)
C5 0.095(6) 0.053(6) 0.035(4) 0.024(4) 0.006(4) -0.006(5)

loop_
_atom_type_symbol
_atom_type_description
_atom_type_scat_dispersion_real
_atom_type_scat_dispersion_imag
_atom_type_scat_source
C C 0.0033 0.0016 'International Tables Vol C Tables 4.2.6.8 and 6.1.1.4'
H H 0.0000 0.0000 'International Tables Vol C Tables 4.2.6.8 and 6.1.1.4'
Br Br -0.2901 2.4595 'International Tables Vol C Tables 4.2.6.8 and 6.1.1.4'
Cu Cu 0.3201 1.2651 'International Tables Vol C Tables 4.2.6.8 and 6.1.1.4'
N N 0.0061 0.0033 'International Tables Vol C Tables 4.2.6.8 and 6.1.1.4'

loop_
_geom_angle_atom_site_label_1
_geom_angle_atom_site_label_2
_geom_angle_atom_site_label_3
_geom_angle
_geom_angle_site_symmetry_1
_geom_angle_site_symmetry_3
_geom_angle_publ_flag
Cu1 Br3 Cu2 86.06(4) . 4_566 ?
Cu2 Br4 Cu1 85.67(4) . 4_565 ?
Cu2 Br1 Cu1 76.51(3) . . ?
Cu1 Br2 Cu2 76.61(4) . . ?
Br4 Cu2 Br3 94.27(4) . 4_565 ?
Br4 Cu2 Br2 116.76(4) . . ?
Br1 Cu2 Br3 106.64(4) . 4_565 ?
Br1 Cu2 Br4 123.93(5) . . ?
Br1 Cu2 Br2 98.41(4) . . ?
Br2 Cu2 Br3 117.84(4) . 4_565 ?
Br3 Cu1 Br4 94.00(3) . 4_566 ?
Br3 Cu1 Br1 118.77(4) . . ?
Br1 Cu1 Br4 116.29(5) . 4_566 ?
Br2 Cu1 Br3 121.97(5) . . ?
Br2 Cu1 Br4 107.60(4) . 4_566 ?
Br2 Cu1 Br1 98.86(4) . . ?
C3 N1 H7 107.8 . . ?
C3 N1 C1 110.3(5) . . ?
C3 N1 C2 113.1(5) . . ?
C1 N1 H7 107.8 . . ?
C2 N1 H7 107.8 . . ?
C2 N1 C1 109.9(5) . . ?
C4 N2 H12 107.7 . . ?
C4 N2 C6 110.3(5) . . ?
C6 N2 H12 107.7 . . ?
C5 N2 H12 107.7 . . ?
C5 N2 C4 112.5(5) . . ?
C5 N2 C6 110.8(5) . . ?
N2 C4 H11 109.3 . . ?
N2 C4 H10 109.3 . . ?
N2 C4 C3 111.6(5) . . ?
H11 C4 H10 108.0 . . ?
C3 C4 H11 109.3 . . ?
C3 C4 H10 109.3 . . ?
N1 C3 C4 110.7(5) . . ?
N1 C3 H9 109.5 . . ?
N1 C3 H8 109.5 . . ?
C4 C3 H9 109.5 . . ?
C4 C3 H8 109.5 . . ?
H9 C3 H8 108.1 . . ?
N1 C1 H4 109.5 . . ?
N1 C1 H6 109.5 . . ?
N1 C1 H5 109.5 . . ?
H4 C1 H6 109.5 . . ?
H4 C1 H5 109.5 . . ?
H6 C1 H5 109.5 . . ?
N1 C2 H3 109.5 . . ?
N1 C2 H1 109.5 . . ?
N1 C2 H2 109.5 . . ?
H3 C2 H1 109.5 . . ?
H3 C2 H2 109.5 . . ?
H1 C2 H2 109.5 . . ?
N2 C6 H17 109.5 . . ?
N2 C6 H16 109.5 . . ?
N2 C6 H18 109.5 . . ?
H17 C6 H16 109.5 . . ?
H17 C6 H18 109.5 . . ?
H16 C6 H18 109.5 . . ?
N2 C5 H13 109.5 . . ?
N2 C5 H14 109.5 . . ?
N2 C5 H15 109.5 . . ?
H13 C5 H14 109.5 . . ?
H13 C5 H15 109.5 . . ?
H14 C5 H15 109.5 . . ?

loop_
_geom_bond_atom_site_label_1
_geom_bond_atom_site_label_2
_geom_bond_distance
_geom_bond_site_symmetry_2
_geom_bond_publ_flag
Br3 Cu2 2.6064(12) 4_566 ?
Br3 Cu1 2.4736(12) . ?
Br4 Cu2 2.4773(12) . ?
Br4 Cu1 2.6211(12) 4_565 ?
Br1 Cu2 2.4738(11) . ?
Br1 Cu1 2.4763(11) . ?
Br2 Cu2 2.4818(11) . ?
Br2 Cu1 2.4627(11) . ?
N1 H7 0.9800 . ?
N1 C3 1.483(8) . ?
N1 C1 1.496(8) . ?
N1 C2 1.485(7) . ?
N2 H12 0.9800 . ?
N2 C4 1.486(7) . ?
N2 C6 1.493(8) . ?
N2 C5 1.485(7) . ?
C4 H11 0.9700 . ?
C4 H10 0.9700 . ?
C4 C3 1.510(8) . ?
C3 H9 0.9700 . ?
C3 H8 0.9700 . ?
C1 H4 0.9600 . ?
C1 H6 0.9600 . ?
C1 H5 0.9600 . ?
C2 H3 0.9600 . ?
C2 H1 0.9600 . ?
C2 H2 0.9600 . ?
C6 H17 0.9600 . ?
C6 H16 0.9600 . ?
C6 H18 0.9600 . ?
C5 H13 0.9600 . ?
C5 H14 0.9600 . ?
C5 H15 0.9600 . ?

loop_
_geom_torsion_atom_site_label_1
_geom_torsion_atom_site_label_2
_geom_torsion_atom_site_label_3
_geom_torsion_atom_site_label_4
_geom_torsion
_geom_torsion_site_symmetry_1
_geom_torsion_site_symmetry_2
_geom_torsion_site_symmetry_3
_geom_torsion_site_symmetry_4
_geom_torsion_publ_flag
N2 C4 C3 N1 177.8(4) . . . . ?
C1 N1 C3 C4 166.2(5) . . . . ?
C2 N1 C3 C4 -70.2(6) . . . . ?
C6 N2 C4 C3 -164.6(5) . . . . ?
C5 N2 C4 C3 71.2(6) . . . . ?
